data_2204366
loop_
_publ_author_name
'Stumpf, Silvia'
'Wagner, Matthias'
'Bolte, Michael'

_publ_section_title
;
 4-Hydroxymethyl-3,5-dimethyl-1<i>H</i>-pyrazole chloroform solvate
;
_journal_issue 10
_journal_name_full 'Acta Crystallographica Section E'
_journal_page_first o1754
_journal_page_last o1755
_journal_paper_doi 10.1107/S1600536804022317
_journal_volume 60
_journal_year 2004
_chemical_formula_moiety 'C6 H10 N2 O, C H Cl3'
_chemical_formula_sum 'C7 H11 Cl3 N2 O'
_chemical_formula_weight 245.53
_chemical_name_systematic ?
_space_group_IT_number 14
_symmetry_cell_setting monoclinic
_symmetry_space_group_name_Hall '-P 2ybc'
_symmetry_space_group_name_H-M 'P 1 21/c 1'
_atom_sites_solution_hydrogens geom
_atom_sites_solution_primary direct
_atom_sites_solution_secondary difmap
_audit_creation_method SHELXL-97
_cell_angle_alpha 90.00
_cell_angle_beta 109.44(2)
_cell_angle_gamma 90.00
_cell_formula_units_Z 4
_cell_length_a 12.423(2)
_cell_length_b 7.8430(10)
_cell_length_c 12.871(2)
_cell_measurement_reflns_used 1700
_cell_measurement_temperature 173(2)
_cell_measurement_theta_max 25
_cell_measurement_theta_min 1
_cell_volume 1182.6(3)
_computing_cell_refinement 'SAINT (Siemens, 1995)'
_computing_data_collection 'SMART (Siemens, 1995)'
_computing_data_reduction SAINT
_computing_molecular_graphics 'XP in SHELXTL (Sheldrick, 1991)'
_computing_publication_material 'SHELXL97 and PLATON (Spek, 2003)'
_computing_structure_refinement 'SHELXL97 (Sheldrick, 1997)'
_computing_structure_solution 'SHELXS97 (Sheldrick, 1990)'
_diffrn_ambient_temperature 173(2)
_diffrn_measured_fraction_theta_full 0.999
_diffrn_measured_fraction_theta_max 0.999
_diffrn_measurement_device_type 'Siemens CCD three-circle diffractometer'
_diffrn_measurement_method \w
_diffrn_radiation_monochromator graphite
_diffrn_radiation_source 'fine-focus sealed tube'
_diffrn_radiation_type MoK\a
_diffrn_radiation_wavelength 0.71073
_diffrn_reflns_av_R_equivalents 0.0740
_diffrn_reflns_av_sigmaI/netI 0.0974
_diffrn_reflns_limit_h_max 14
_diffrn_reflns_limit_h_min -14
_diffrn_reflns_limit_k_max 9
_diffrn_reflns_limit_k_min -9
_diffrn_reflns_limit_l_max 15
_diffrn_reflns_limit_l_min -15
_diffrn_reflns_number 8134
_diffrn_reflns_theta_full 25.03
_diffrn_reflns_theta_max 25.03
_diffrn_reflns_theta_min 1.74
_diffrn_standards_decay_% 0
_diffrn_standards_interval_time 1200
_diffrn_standards_number 52
_exptl_absorpt_coefficient_mu 0.742
_exptl_absorpt_correction_T_max 0.9639
_exptl_absorpt_correction_T_min 0.7557
_exptl_absorpt_correction_type multi-scan
_exptl_absorpt_process_details '(SADABS; Sheldrick, 1996)'
_exptl_crystal_colour colourless
_exptl_crystal_density_diffrn 1.379
_exptl_crystal_density_method 'not measured'
_exptl_crystal_description plate
_exptl_crystal_F_000 504
_exptl_crystal_size_max 0.40
_exptl_crystal_size_mid 0.30
_exptl_crystal_size_min 0.05
_refine_diff_density_max 0.431
_refine_diff_density_min -0.585
_refine_ls_extinction_method none
_refine_ls_goodness_of_fit_ref 1.017
_refine_ls_hydrogen_treatment constr
_refine_ls_matrix_type full
_refine_ls_number_parameters 121
_refine_ls_number_reflns 2084
_refine_ls_number_restraints 0
_refine_ls_restrained_S_all 1.017
_refine_ls_R_factor_all 0.1609
_refine_ls_R_factor_gt 0.0763
_refine_ls_shift/su_max 0.000
_refine_ls_shift/su_mean 0.000
_refine_ls_structure_factor_coef Fsqd
_refine_ls_weighting_details 'calc w = 1/[\s^2^(Fo^2^)+(0.0872P)^2^+1.7867P] where P = (Fo^2^+2Fc^2^)/3'
_refine_ls_weighting_scheme calc
_refine_ls_wR_factor_gt 0.1690
_refine_ls_wR_factor_ref 0.2104
_reflns_number_gt 1067
_reflns_number_total 2084
_reflns_threshold_expression I>2\s(I)
_cod_data_source_file lh6273.cif
_cod_data_source_block I
_cod_depositor_comments
;
The following automatic conversions were performed:
'_symmetry_cell_setting' value 'Monoclinic' changed to 'monoclinic'
according to '/home/saulius/struct/CIF-dictionaries/cif_core.dic'
dictionary named 'cif_core.dic' version 2.4.1 from 2010-06-29.

Automatic conversion script
Id: cif_fix_enum 1527 2010-12-29 10:47:43Z saulius 

The following automatic conversions were performed:

'_symmetry_cell_setting' value 'Monoclinic' changed to 'monoclinic'
according to /home/saulius/struct/CIF-dictionaries/cif_core.dic
dictionary named 'cif_core.dic' version 2.4.1 from 2010-06-29.

Automatic conversion script
Id: cif_fix_values 1715 2011-07-08 13:25:40Z adriana 
;
_cod_original_sg_symbol_H-M 'P 21/c'
_cod_database_code 2204366
_cod_database_fobs_code 2204366

loop_
_symmetry_equiv_pos_as_xyz
'x, y, z'
'-x, y+1/2, -z+1/2'
'-x, -y, -z'
'x, -y-1/2, z-1/2'

loop_
_atom_site_label
_atom_site_fract_x
_atom_site_fract_y
_atom_site_fract_z
_atom_site_U_iso_or_equiv
_atom_site_adp_type
_atom_site_calc_flag
_atom_site_refinement_flags
_atom_site_occupancy
_atom_site_disorder_assembly
_atom_site_disorder_group
_atom_site_type_symbol
N1 0.6205(4) 0.8904(6) 0.4020(3) 0.0305(11) Uani d . 1 . . N
N2 0.5218(4) 0.9159(6) 0.3194(3) 0.0297(11) Uani d . 1 . . N
H2 0.4601 0.9577 0.3292 0.036 Uiso calc R 1 . . H
C3 0.5270(4) 0.8709(7) 0.2200(4) 0.0283(13) Uani d . 1 . . C
C4 0.6377(4) 0.8123(7) 0.2398(4) 0.0253(12) Uani d . 1 . . C
C5 0.6919(4) 0.8261(7) 0.3542(4) 0.0270(13) Uani d . 1 . . C
C31 0.4279(5) 0.8869(9) 0.1159(4) 0.0461(16) Uani d . 1 . . C
H31A 0.3844 0.9897 0.1191 0.069 Uiso d PR 0.55(6) A 1 H
H31B 0.3786 0.7868 0.1071 0.069 Uiso d PR 0.55(6) A 1 H
H31C 0.4556 0.8948 0.0532 0.069 Uiso d PR 0.55(6) A 1 H
H31D 0.4280 0.7912 0.0672 0.069 Uiso d PR 0.45(6) A 2 H
H31E 0.4338 0.9941 0.0792 0.069 Uiso d PR 0.45(6) A 2 H
H31F 0.3568 0.8861 0.1331 0.069 Uiso d PR 0.45(6) A 2 H
C41 0.6863(4) 0.7510(7) 0.1552(4) 0.0297(13) Uani d . 1 . . C
H41A 0.6620 0.8285 0.0909 0.036 Uiso calc R 1 . . H
H41B 0.7706 0.7547 0.1863 0.036 Uiso calc R 1 . . H
O41 0.6508(3) 0.5808(5) 0.1195(3) 0.0287(9) Uani d . 1 . . O
H41 0.6393 0.5725 0.0516 0.034 Uiso calc R 1 . . H
C51 0.8122(5) 0.7824(9) 0.4207(5) 0.0479(17) Uani d . 1 . . C
H51A 0.8243 0.8028 0.4989 0.072 Uiso calc R 1 . . H
H51B 0.8646 0.8536 0.3972 0.072 Uiso calc R 1 . . H
H51C 0.8265 0.6620 0.4097 0.072 Uiso calc R 1 . . H
C1 0.8467(5) 0.3163(9) 0.1846(6) 0.058(2) Uani d . 1 . . C
H1 0.7999 0.4227 0.1659 0.070 Uiso calc R 1 . . H
Cl1 0.76751(18) 0.1622(2) 0.22261(19) 0.0767(7) Uani d . 1 . . Cl
Cl2 0.9727(2) 0.3640(4) 0.2885(3) 0.1264(12) Uani d . 1 . . Cl
Cl3 0.87636(18) 0.2496(4) 0.06523(18) 0.0937(9) Uani d . 1 . . Cl

loop_
_atom_site_aniso_label
_atom_site_aniso_U_11
_atom_site_aniso_U_22
_atom_site_aniso_U_33
_atom_site_aniso_U_12
_atom_site_aniso_U_13
_atom_site_aniso_U_23
N1 0.033(3) 0.037(3) 0.020(2) -0.001(2) 0.008(2) 0.000(2)
N2 0.033(3) 0.034(3) 0.024(2) 0.007(2) 0.013(2) 0.003(2)
C3 0.038(3) 0.025(3) 0.023(3) -0.004(3) 0.013(2) 0.001(2)
C4 0.030(3) 0.023(3) 0.024(3) -0.004(2) 0.010(2) 0.000(2)
C5 0.031(3) 0.033(3) 0.018(3) 0.002(3) 0.010(2) 0.002(2)
C31 0.042(4) 0.061(5) 0.030(3) 0.007(3) 0.006(3) 0.005(3)
C41 0.035(3) 0.034(3) 0.024(3) -0.001(3) 0.015(2) -0.001(3)
O41 0.037(2) 0.033(2) 0.0169(17) -0.0032(18) 0.0095(17) 0.0003(16)
C51 0.041(4) 0.067(5) 0.032(3) 0.005(3) 0.008(3) -0.002(3)
C1 0.036(4) 0.046(4) 0.089(5) 0.004(3) 0.014(4) 0.008(4)
Cl1 0.0817(14) 0.0502(12) 0.1113(17) -0.0115(11) 0.0494(13) 0.0050(11)
Cl2 0.0650(15) 0.137(3) 0.157(3) -0.0257(16) 0.0103(16) -0.062(2)
Cl3 0.0634(13) 0.131(2) 0.0851(16) 0.0130(14) 0.0230(12) 0.0271(15)

loop_
_atom_type_symbol
_atom_type_description
_atom_type_scat_dispersion_real
_atom_type_scat_dispersion_imag
_atom_type_scat_source
C C 0.0033 0.0016 'International Tables Vol C Tables 4.2.6.8 and 6.1.1.4'
H H 0.0000 0.0000 'International Tables Vol C Tables 4.2.6.8 and 6.1.1.4'
N N 0.0061 0.0033 'International Tables Vol C Tables 4.2.6.8 and 6.1.1.4'
O O 0.0106 0.0060 'International Tables Vol C Tables 4.2.6.8 and 6.1.1.4'
Cl Cl 0.1484 0.1585 'International Tables Vol C Tables 4.2.6.8 and 6.1.1.4'

loop_
_geom_angle_atom_site_label_1
_geom_angle_atom_site_label_2
_geom_angle_atom_site_label_3
_geom_angle
_geom_angle_publ_flag
C5 N1 N2 105.3(4) y
N1 N2 C3 113.0(4) y
N1 N2 H2 123.5 ?
C3 N2 H2 123.5 ?
N2 C3 C4 105.7(4) y
N2 C3 C31 122.9(5) ?
C4 C3 C31 131.4(5) ?
C3 C4 C5 105.5(4) y
C3 C4 C41 126.1(5) ?
C5 C4 C41 128.4(5) ?
N1 C5 C4 110.6(4) y
N1 C5 C51 120.9(4) ?
C4 C5 C51 128.5(5) ?
C3 C31 H31A 109.5 ?
C3 C31 H31B 109.5 ?
H31A C31 H31B 109.5 ?
C3 C31 H31C 109.5 ?
H31A C31 H31C 109.5 ?
H31B C31 H31C 109.4 ?
C3 C31 H31D 109.5 ?
H31A C31 H31D 141.0 ?
H31B C31 H31D 56.2 ?
H31C C31 H31D 56.2 ?
C3 C31 H31E 109.5 ?
H31A C31 H31E 56.2 ?
H31B C31 H31E 141.0 ?
H31C C31 H31E 56.2 ?
H31D C31 H31E 109.4 ?
C3 C31 H31F 109.5 ?
H31A C31 H31F 56.3 ?
H31B C31 H31F 56.3 ?
H31C C31 H31F 141.0 ?
H31D C31 H31F 109.5 ?
H31E C31 H31F 109.5 ?
O41 C41 C4 112.3(4) ?
O41 C41 H41A 109.1 ?
C4 C41 H41A 109.1 ?
O41 C41 H41B 109.1 ?
C4 C41 H41B 109.1 ?
H41A C41 H41B 107.9 ?
C41 O41 H41 109.5 ?
C5 C51 H51A 109.5 ?
C5 C51 H51B 109.5 ?
H51A C51 H51B 109.5 ?
C5 C51 H51C 109.5 ?
H51A C51 H51C 109.5 ?
H51B C51 H51C 109.5 ?
Cl2 C1 Cl1 112.7(4) ?
Cl2 C1 Cl3 109.8(3) ?
Cl1 C1 Cl3 109.9(4) ?
Cl2 C1 H1 108.1 ?
Cl1 C1 H1 108.1 ?
Cl3 C1 H1 108.1 ?

loop_
_geom_bond_atom_site_label_1
_geom_bond_atom_site_label_2
_geom_bond_distance
_geom_bond_publ_flag
N1 C5 1.335(6) y
N1 N2 1.344(6) y
N2 C3 1.349(6) y
N2 H2 0.8800 ?
C3 C4 1.390(7) y
C3 C31 1.493(7) ?
C4 C5 1.405(7) y
C4 C41 1.490(7) ?
C5 C51 1.493(7) ?
C31 H31A 0.9789 ?
C31 H31B 0.9789 ?
C31 H31C 0.9791 ?
C31 H31D 0.9791 ?
C31 H31E 0.9790 ?
C31 H31F 0.9788 ?
C41 O41 1.433(6) ?
C41 H41A 0.9900 ?
C41 H41B 0.9900 ?
O41 H41 0.8400 ?
C51 H51A 0.9800 ?
C51 H51B 0.9800 ?
C51 H51C 0.9800 ?
C1 Cl2 1.728(7) ?
C1 Cl1 1.729(7) ?
C1 Cl3 1.773(8) ?
C1 H1 1.0000 ?

loop_
_geom_hbond_atom_site_label_D
_geom_hbond_atom_site_label_H
_geom_hbond_atom_site_label_A
_geom_hbond_site_symmetry_A
_geom_hbond_distance_DH
_geom_hbond_distance_HA
_geom_hbond_distance_DA
_geom_hbond_angle_DHA
N2 H2 O41 2_655 0.88 1.97 2.830(5) 166.1
C1 H1 O41 . 1.00 2.14 3.094(7) 158.5
O41 H41 N1 4_575 0.84 1.88 2.707(5) 166.5

loop_
_geom_torsion_atom_site_label_1
_geom_torsion_atom_site_label_2
_geom_torsion_atom_site_label_3
_geom_torsion_atom_site_label_4
_geom_torsion
C5 N1 N2 C3 -0.2(6)
N1 N2 C3 C4 -0.2(6)
N1 N2 C3 C31 179.8(5)
N2 C3 C4 C5 0.5(6)
C31 C3 C4 C5 -179.5(6)
N2 C3 C4 C41 -178.7(5)
C31 C3 C4 C41 1.3(9)
N2 N1 C5 C4 0.5(6)
N2 N1 C5 C51 179.4(5)
C3 C4 C5 N1 -0.6(6)
C41 C4 C5 N1 178.5(5)
C3 C4 C5 C51 -179.4(6)
C41 C4 C5 C51 -0.2(9)
C3 C4 C41 O41 -78.1(6)
C5 C4 C41 O41 102.9(6)
